data_1544771
loop_
_publ_author_name
'El Bakri, Youness'
'Harmaoui, Abdallah'
'Essassi, El Mokhtar'
'Saadi, Mohamed'
'El Ammari, Lahcen'

_publ_section_title
;
 9-Ethyl-6-methyl-7<i>H</i>-1,2,4-triazolo[4,3-<i>b</i>][1,2,4]triazepin-8(9<i>H</i>)-one
;
_journal_issue 12
_journal_name_full IUCrData
_journal_page_first x161897
_journal_paper_doi 10.1107/S2414314616018976
_journal_volume 1
_journal_year 2016
_chemical_formula_iupac 'C8 H11 N5 O'
_chemical_formula_moiety 'C8 H11 N5 O'
_chemical_formula_sum 'C8 H11 N5 O'
_chemical_formula_weight 193.22
_chemical_name_systematic 9-Ethyl-6-methyl-7<i>H</i>-1,2,4-triazolo[4,3-<i>b</i>][1,2,4]triazepin-8(9<i>H</i>)-one
_space_group_crystal_system triclinic
_space_group_IT_number 2
_space_group_name_Hall '-P 1'
_space_group_name_H-M_alt 'P -1'
_symmetry_space_group_name_Hall '-P 1'
_symmetry_space_group_name_H-M 'P -1'
_atom_sites_solution_hydrogens mixed
_atom_sites_solution_primary direct
_atom_sites_solution_secondary difmap
_audit_creation_method SHELXL-2014/7
_cell_angle_alpha 90.297(2)
_cell_angle_beta 113.319(2)
_cell_angle_gamma 98.488(2)
_cell_formula_units_Z 2
_cell_length_a 7.8989(3)
_cell_length_b 8.0880(3)
_cell_length_c 8.2052(3)
_cell_measurement_reflns_used 2105
_cell_measurement_temperature 296(2)
_cell_measurement_theta_max 27.091
_cell_measurement_theta_min 2.552
_cell_volume 474.94(3)
_computing_cell_refinement
;
SAINT (Bruker, 2009)
;
_computing_data_collection
;
APEX2 (Bruker, 2009)
;
_computing_data_reduction
;
SAINT (Bruker, 2009)
;
_computing_molecular_graphics
;
ORTEP-3 for Windows (Farrugia, 2012) and Mercury (Macrae <i>et al.</i>,
2008)
;
_computing_publication_material
;
SHELXL2014 (Sheldrick, 2015b) and publCIF (Westrip, 2010)
;
_computing_structure_refinement
;
SHELXL2014 (Sheldrick, 2015b)
;
_computing_structure_solution
;
SHELXT2014 (Sheldrick, 2015a)
;
_diffrn_ambient_temperature 296(2)
_diffrn_measured_fraction_theta_full 1.000
_diffrn_measured_fraction_theta_max 1.000
_diffrn_measurement_device_type 'Bruker X8 APEX'
_diffrn_measurement_method '\f and \w scans'
_diffrn_radiation_monochromator graphite
_diffrn_radiation_source 'fine-focus sealed tube'
_diffrn_radiation_type MoK\a
_diffrn_radiation_wavelength 0.71073
_diffrn_reflns_av_R_equivalents 0.0271
_diffrn_reflns_limit_h_max 10
_diffrn_reflns_limit_h_min -10
_diffrn_reflns_limit_k_max 10
_diffrn_reflns_limit_k_min -10
_diffrn_reflns_limit_l_max 10
_diffrn_reflns_limit_l_min -10
_diffrn_reflns_number 14339
_diffrn_reflns_theta_full 25.242
_diffrn_reflns_theta_max 27.091
_diffrn_reflns_theta_min 2.552
_exptl_absorpt_coefficient_mu 0.097
_exptl_absorpt_correction_T_max 0.7474
_exptl_absorpt_correction_T_min 0.5952
_exptl_absorpt_correction_type multi-scan
_exptl_absorpt_process_details
;
(SADABS; Krause <i>et al.</i>, 2015)
;
_exptl_crystal_colour colourless
_exptl_crystal_density_diffrn 1.351
_exptl_crystal_description block
_exptl_crystal_F_000 204
_exptl_crystal_size_max 0.37
_exptl_crystal_size_mid 0.32
_exptl_crystal_size_min 0.27
_refine_diff_density_max 0.315
_refine_diff_density_min -0.165
_refine_ls_extinction_method none
_refine_ls_goodness_of_fit_ref 1.036
_refine_ls_hydrogen_treatment constr
_refine_ls_matrix_type full
_refine_ls_number_parameters 137
_refine_ls_number_reflns 2105
_refine_ls_number_restraints 0
_refine_ls_restrained_S_all 1.036
_refine_ls_R_factor_all 0.0537
_refine_ls_R_factor_gt 0.0450
_refine_ls_shift/su_max 0.000
_refine_ls_shift/su_mean 0.000
_refine_ls_structure_factor_coef Fsqd
_refine_ls_weighting_details 'w=1/[\s^2^(Fo^2^)+(0.0656P)^2^+0.1549P] where P=(Fo^2^+2Fc^2^)/3'
_refine_ls_weighting_scheme calc
_refine_ls_wR_factor_gt 0.1238
_refine_ls_wR_factor_ref 0.1325
_reflns_number_gt 1746
_reflns_number_total 2105
_reflns_threshold_expression 'I > 2\s(I)'
_cod_data_source_file su4101sup1.cif
_cod_data_source_block I
_cod_database_code 1544771
_shelx_space_group_comment
;
The symmetry employed for this shelxl refinement is uniquely defined
by the following loop, which should always be used as a source of
symmetry information in preference to the above space-group names.
They are only intended as comments.
;

loop_
_space_group_symop_operation_xyz
'x, y, z'
'-x, -y, -z'

loop_
_atom_site_type_symbol
_atom_site_label
_atom_site_fract_x
_atom_site_fract_y
_atom_site_fract_z
_atom_site_U_iso_or_equiv
_atom_site_adp_type
_atom_site_calc_flag
_atom_site_occupancy
_atom_site_disorder_assembly
_atom_site_disorder_group
N N1 0.29573(18) 0.49763(16) 0.51599(17) 0.0436(3) Uani d 1 . .
N N2 0.43326(18) 0.52817(15) 0.68976(17) 0.0391(3) Uani d 1 . .
N N3 0.50084(18) 0.25055(16) 0.78018(17) 0.0432(3) Uani d 1 . .
N N4 0.6626(2) 0.67889(18) 0.9111(2) 0.0534(4) Uani d 1 . .
N N5 0.67342(19) 0.51047(17) 0.93918(18) 0.0476(3) Uani d 1 . .
O O1 0.2994(2) 0.00760(15) 0.6764(2) 0.0695(4) Uani d 1 . .
C C1 0.3253(2) 0.15975(19) 0.6984(2) 0.0451(4) Uani d 1 . .
C C2 0.1666(2) 0.2584(2) 0.6363(2) 0.0449(4) Uani d 1 . .
H H2A 0.0489 0.1818 0.5931 0.054 Uiso calc 1 . .
H H2B 0.1728 0.3279 0.7358 0.054 Uiso calc 1 . .
C C3 0.1734(2) 0.36744(19) 0.4908(2) 0.0409(3) Uani d 1 . .
C C4 0.5351(2) 0.42416(18) 0.80585(19) 0.0384(3) Uani d 1 . .
C C5 0.5207(2) 0.6849(2) 0.7627(2) 0.0496(4) Uani d 1 . .
H H5 0.4836 0.7833 0.7128 0.059 Uiso calc 1 . .
C C6 0.0294(2) 0.3234(2) 0.3070(2) 0.0566(5) Uani d 1 . .
H H6A 0.0378 0.2065 0.2764 0.085 Uiso d 1 . .
H H6B 0.0458 0.4039 0.2286 0.085 Uiso d 1 . .
H H6C -0.0949 0.3130 0.3069 0.085 Uiso d 1 . .
C C7 0.6598(3) 0.1615(2) 0.8760(3) 0.0567(5) Uani d 1 . .
H H7A 0.7223 0.2094 0.9977 0.068 Uiso calc 1 A 1
H H7B 0.6107 0.0450 0.8796 0.068 Uiso calc 1 A 1
C C8A 0.790(3) 0.168(3) 0.802(3) 0.086(3) Uani d 0.48(6) B 1
H H8A1 0.8876 0.1077 0.8717 0.129 Uiso calc 0.48(6) B 1
H H8A2 0.7308 0.1178 0.6827 0.129 Uiso calc 0.48(6) B 1
H H8A3 0.8425 0.2825 0.8010 0.129 Uiso calc 0.48(6) B 1
C C8B 0.759(3) 0.126(3) 0.750(4) 0.081(4) Uani d 0.52(6) B 2
H H8B1 0.8618 0.0680 0.8119 0.122 Uiso calc 0.52(6) B 2
H H8B2 0.6713 0.0572 0.6464 0.122 Uiso calc 0.52(6) B 2
H H8B3 0.8047 0.2297 0.7138 0.122 Uiso calc 0.52(6) B 2

loop_
_atom_site_aniso_label
_atom_site_aniso_U_11
_atom_site_aniso_U_22
_atom_site_aniso_U_33
_atom_site_aniso_U_12
_atom_site_aniso_U_13
_atom_site_aniso_U_23
N1 0.0447(7) 0.0447(7) 0.0404(7) 0.0115(6) 0.0146(6) 0.0063(5)
N2 0.0414(7) 0.0349(6) 0.0414(7) 0.0077(5) 0.0165(5) 0.0026(5)
N3 0.0437(7) 0.0382(7) 0.0468(7) 0.0130(5) 0.0150(6) 0.0029(5)
N4 0.0534(8) 0.0454(8) 0.0581(9) -0.0001(6) 0.0219(7) -0.0071(6)
N5 0.0443(7) 0.0490(8) 0.0459(7) 0.0058(6) 0.0151(6) -0.0025(6)
O1 0.0705(9) 0.0370(7) 0.0891(10) 0.0065(6) 0.0204(8) 0.0047(6)
C1 0.0490(9) 0.0383(8) 0.0471(8) 0.0063(6) 0.0185(7) 0.0056(6)
C2 0.0391(8) 0.0463(9) 0.0504(9) 0.0041(6) 0.0201(7) 0.0035(7)
C3 0.0380(7) 0.0432(8) 0.0444(8) 0.0131(6) 0.0174(6) 0.0026(6)
C4 0.0393(7) 0.0393(8) 0.0399(7) 0.0091(6) 0.0183(6) 0.0011(6)
C5 0.0539(10) 0.0363(8) 0.0587(10) 0.0045(7) 0.0238(8) 0.0010(7)
C6 0.0470(9) 0.0666(12) 0.0486(10) 0.0088(8) 0.0112(8) 0.0008(8)
C7 0.0563(11) 0.0512(10) 0.0550(10) 0.0203(8) 0.0102(8) 0.0034(8)
C8A 0.090(6) 0.097(8) 0.091(7) 0.052(6) 0.044(6) 0.017(6)
C8B 0.089(6) 0.075(6) 0.123(10) 0.046(4) 0.076(7) 0.039(6)

loop_
_atom_type_symbol
_atom_type_description
_atom_type_scat_dispersion_real
_atom_type_scat_dispersion_imag
_atom_type_scat_source
C C 0.0033 0.0016 'International Tables Vol C Tables 4.2.6.8 and 6.1.1.4'
H H 0.0000 0.0000 'International Tables Vol C Tables 4.2.6.8 and 6.1.1.4'
N N 0.0061 0.0033 'International Tables Vol C Tables 4.2.6.8 and 6.1.1.4'
O O 0.0106 0.0060 'International Tables Vol C Tables 4.2.6.8 and 6.1.1.4'

loop_
_geom_angle_atom_site_label_1
_geom_angle_atom_site_label_2
_geom_angle_atom_site_label_3
_geom_angle
C3 N1 N2 115.11(13)
C5 N2 C4 104.34(13)
C5 N2 N1 122.76(13)
C4 N2 N1 131.62(12)
C1 N3 C4 123.12(13)
C1 N3 C7 119.04(14)
C4 N3 C7 116.85(13)
C5 N4 N5 107.22(13)
C4 N5 N4 106.80(13)
O1 C1 N3 121.73(16)
O1 C1 C2 122.02(15)
N3 C1 C2 116.25(13)
C3 C2 C1 111.53(13)
C3 C2 H2A 109.3
C1 C2 H2A 109.3
C3 C2 H2B 109.3
C1 C2 H2B 109.3
H2A C2 H2B 108.0
N1 C3 C6 117.64(15)
N1 C3 C2 123.54(14)
C6 C3 C2 118.82(14)
N5 C4 N2 110.65(13)
N5 C4 N3 124.87(14)
N2 C4 N3 124.40(13)
N4 C5 N2 110.98(15)
N4 C5 H5 124.5
N2 C5 H5 124.5
C3 C6 H6A 105.8
C3 C6 H6B 110.7
H6A C6 H6B 115.5
C3 C6 H6C 110.0
H6A C6 H6C 103.1
H6B C6 H6C 111.4
C8A C7 N3 114.7(8)
N3 C7 C8B 109.6(7)
C8A C7 H7A 108.6
N3 C7 H7A 108.6
C8A C7 H7B 108.6
N3 C7 H7B 108.6
H7A C7 H7B 107.6
C7 C8A H8A1 109.5
C7 C8A H8A2 109.5
H8A1 C8A H8A2 109.5
C7 C8A H8A3 109.5
H8A1 C8A H8A3 109.5
H8A2 C8A H8A3 109.5
C7 C8B H8B1 109.5
C7 C8B H8B2 109.5
H8B1 C8B H8B2 109.5
C7 C8B H8B3 109.5
H8B1 C8B H8B3 109.5
H8B2 C8B H8B3 109.5

loop_
_geom_bond_atom_site_label_1
_geom_bond_atom_site_label_2
_geom_bond_distance
N1 C3 1.275(2)
N1 N2 1.4018(18)
N2 C5 1.360(2)
N2 C4 1.3651(19)
N3 C1 1.368(2)
N3 C4 1.3888(19)
N3 C7 1.485(2)
N4 C5 1.295(2)
N4 N5 1.392(2)
N5 C4 1.303(2)
O1 C1 1.218(2)
C1 C2 1.503(2)
C2 C3 1.501(2)
C2 H2A 0.9700
C2 H2B 0.9700
C3 C6 1.487(2)
C5 H5 0.9300
C6 H6A 0.9954
C6 H6B 0.9488
C6 H6C 0.9724
C7 C8A 1.381(17)
C7 C8B 1.58(2)
C7 H7A 0.9700
C7 H7B 0.9700
C8A H8A1 0.9600
C8A H8A2 0.9600
C8A H8A3 0.9600
C8B H8B1 0.9600
C8B H8B2 0.9600
C8B H8B3 0.9600

loop_
_geom_hbond_atom_site_label_D
_geom_hbond_atom_site_label_H
_geom_hbond_atom_site_label_A
_geom_hbond_site_symmetry_A
_geom_hbond_distance_DH
_geom_hbond_distance_HA
_geom_hbond_distance_DA
_geom_hbond_angle_DHA
C5 H5 O1 1_565 0.93 2.44 3.280(2) 151

_cod_database_fobs_code 1544771
